data_7716048
loop_
_publ_author_name
'Benin, Alice'
'Kollar, Joshua Immanuel'
'Riesebeck, Tim'
'Wurl, Felix'
'Graiff, Claudia'
'Strassner, Thomas'
'Tubaro, Cristina'

_publ_section_title
;
 Synthesis and characterization of Pt(II) and Au(I) complexes with
 <i>N</i>-oxy-heterocyclic carbene ligands (NOHCs).
;
_journal_issue 22
_journal_name_full 'Dalton transactions (Cambridge, England : 2003)'
_journal_page_first 9323
_journal_page_last 9329
_journal_paper_doi 10.1039/d4dt00996g
_journal_volume 53
_journal_year 2024
_chemical_formula_sum 'C18 H18 Au Br N2 O'
_chemical_formula_weight 555.22
_space_group_crystal_system monoclinic
_space_group_IT_number 14
_space_group_name_Hall '-P 2yn'
_space_group_name_H-M_alt 'P 1 21/n 1'
_atom_sites_solution_hydrogens geom
_audit_creation_method SHELXL-2014/7
_audit_update_record
;
2023-07-06 deposited with the CCDC.	2024-04-26 downloaded from the CCDC.
;
_cell_angle_alpha 90
_cell_angle_beta 105.929(14)
_cell_angle_gamma 90
_cell_formula_units_Z 4
_cell_length_a 11.184(3)
_cell_length_b 14.559(5)
_cell_length_c 11.536(4)
_cell_measurement_reflns_used 999
_cell_measurement_temperature 200(2)
_cell_measurement_theta_max 22
_cell_measurement_theta_min 3
_cell_volume 1806.3(10)
_computing_cell_refinement 'APEX-3 (2015)'
_computing_data_collection 'APEX-3 (2015)'
_computing_data_reduction 'SAINT (2015)'
_computing_molecular_graphics 'Mercury CSD 3.10.1'
_computing_publication_material 'PARST M. Nardelli, J.Appl.Crystallogr.1995,28,659'
_computing_structure_refinement 'SHELXL-2014/7 (Sheldrick, 2014)'
_computing_structure_solution 'SHELXT-2014/7 (Sheldrick, 2014)'
_diffrn_ambient_temperature 200(2)
_diffrn_measured_fraction_theta_full 1.000
_diffrn_measured_fraction_theta_max 0.995
_diffrn_measurement_device_type 'Bruker D8 Venture PhotonII'
_diffrn_measurement_method 'phi & omega scan'
_diffrn_radiation_type MoK\a
_diffrn_radiation_wavelength 0.71073
_diffrn_reflns_av_R_equivalents 0.0590
_diffrn_reflns_av_unetI/netI 0.0208
_diffrn_reflns_Laue_measured_fraction_full 1.000
_diffrn_reflns_Laue_measured_fraction_max 0.995
_diffrn_reflns_limit_h_max 14
_diffrn_reflns_limit_h_min -14
_diffrn_reflns_limit_k_max 19
_diffrn_reflns_limit_k_min -19
_diffrn_reflns_limit_l_max 15
_diffrn_reflns_limit_l_min -15
_diffrn_reflns_number 76346
_diffrn_reflns_point_group_measured_fraction_full 1.000
_diffrn_reflns_point_group_measured_fraction_max 0.995
_diffrn_reflns_theta_full 25.242
_diffrn_reflns_theta_max 28.417
_diffrn_reflns_theta_min 2.247
_diffrn_source 'fine-focus sealed tube'
_exptl_absorpt_coefficient_mu 10.362
_exptl_absorpt_correction_T_max 0.7453
_exptl_absorpt_correction_T_min 0.4283
_exptl_absorpt_correction_type multi-scan
_exptl_absorpt_process_details 'Bruker APEX II SADABS'
_exptl_crystal_colour yellow
_exptl_crystal_density_diffrn 2.042
_exptl_crystal_density_meas ?
_exptl_crystal_description prism
_exptl_crystal_F_000 1048
_exptl_crystal_size_max 0.19
_exptl_crystal_size_mid 0.17
_exptl_crystal_size_min 0.15
_refine_diff_density_max 1.024
_refine_diff_density_min -2.914
_refine_diff_density_rms 0.163
_refine_ls_extinction_method none
_refine_ls_goodness_of_fit_ref 1.058
_refine_ls_hydrogen_treatment constr
_refine_ls_matrix_type full
_refine_ls_number_parameters 210
_refine_ls_number_reflns 4522
_refine_ls_number_restraints 0
_refine_ls_restrained_S_all 1.058
_refine_ls_R_factor_all 0.0382
_refine_ls_R_factor_gt 0.0324
_refine_ls_shift/su_max 0.001
_refine_ls_shift/su_mean 0.000
_refine_ls_structure_factor_coef Fsqd
_refine_ls_weighting_details 'w=1/[\s^2^(Fo^2^)+(0.0499P)^2^+8.7589P] where P=(Fo^2^+2Fc^2^)/3'
_refine_ls_weighting_scheme calc
_refine_ls_wR_factor_gt 0.0918
_refine_ls_wR_factor_ref 0.0961
_reflns_Friedel_coverage 0.000
_reflns_number_gt 4021
_reflns_number_total 4522
_reflns_threshold_expression 'I > 2\s(I)'
_cod_data_source_file d4dt00996g2.cif
_cod_data_source_block shelx
_cod_depositor_comments
;
The following automatic conversions were performed:

data item '_exptl_crystal_density_meas' value 'not measured' was
changed to '?' -- the value is perceived as not measured.

Automatic conversion script
Id: cif_fix_values 8170 2020-07-09 18:12:32Z antanas 

 Adding full bibliography for 7716047--7716049.cif.
;
_cod_original_cell_volume 1806.3(9)
_cod_original_sg_symbol_H-M 'P 21/n'
_cod_database_code 7716048
_shelx_shelxl_version_number 2014/7
_shelx_space_group_comment
;
The symmetry employed for this shelxl refinement is uniquely defined
by the following loop, which should always be used as a source of
symmetry information in preference to the above space-group names.
They are only intended as comments.
;

loop_
_space_group_symop_operation_xyz
'x, y, z'
'-x+1/2, y+1/2, -z+1/2'
'-x, -y, -z'
'x-1/2, -y-1/2, z-1/2'

loop_
_atom_site_label
_atom_site_type_symbol
_atom_site_fract_x
_atom_site_fract_y
_atom_site_fract_z
_atom_site_U_iso_or_equiv
_atom_site_adp_type
_atom_site_occupancy
_atom_site_site_symmetry_order
_atom_site_calc_flag
_atom_site_refinement_flags_posn
_atom_site_refinement_flags_adp
_atom_site_refinement_flags_occupancy
_atom_site_disorder_assembly
_atom_site_disorder_group
C1 C 0.3447(5) 0.4034(3) 0.4057(5) 0.0282(9) Uani 1 1 d . . . . .
C2 C 0.1704(5) 0.5126(4) 0.3597(5) 0.0304(10) Uani 1 1 d . . . . .
C3 C 0.0706(5) 0.4573(4) 0.3005(5) 0.0372(12) Uani 1 1 d . . . . .
H3 H 0.0840 0.4020 0.2620 0.045 Uiso 1 1 calc R U . . .
C4 C -0.0488(6) 0.4846(5) 0.2988(6) 0.0460(14) Uani 1 1 d . . . . .
H4 H -0.1182 0.4479 0.2589 0.055 Uiso 1 1 calc R U . . .
C5 C -0.0666(5) 0.5647(5) 0.3548(6) 0.0438(14) Uani 1 1 d . . . . .
H5 H -0.1487 0.5831 0.3527 0.053 Uiso 1 1 calc R U . . .
C6 C 0.0320(5) 0.6187(4) 0.4137(6) 0.0398(12) Uani 1 1 d . . . . .
H6 H 0.0180 0.6735 0.4527 0.048 Uiso 1 1 calc R U . . .
C7 C 0.1517(5) 0.5930(4) 0.4162(5) 0.0354(11) Uani 1 1 d . . . . .
H7 H 0.2204 0.6302 0.4562 0.042 Uiso 1 1 calc R U . . .
C8 C 0.3768(5) 0.5379(4) 0.3166(5) 0.0317(10) Uani 1 1 d . . . . .
C9 C 0.4811(5) 0.4865(4) 0.3316(5) 0.0310(10) Uani 1 1 d . . . . .
C10 C 0.5990(5) 0.5021(4) 0.2982(5) 0.0399(12) Uani 1 1 d . . . . .
H10A H 0.6064 0.5673 0.2804 0.060 Uiso 1 1 calc R U . . .
H10B H 0.5985 0.4654 0.2268 0.060 Uiso 1 1 calc R U . . .
H10C H 0.6697 0.4837 0.3653 0.060 Uiso 1 1 calc R U . . .
C11 C 0.3483(6) 0.6307(4) 0.2630(6) 0.0412(13) Uani 1 1 d . . . . .
H11A H 0.3530 0.6758 0.3272 0.062 Uiso 1 1 calc R U . . .
H11B H 0.2644 0.6310 0.2075 0.062 Uiso 1 1 calc R U . . .
H11C H 0.4088 0.6467 0.2188 0.062 Uiso 1 1 calc R U . . .
C12 C 0.5357(6) 0.2642(4) 0.3418(5) 0.0393(12) Uani 1 1 d . . . . .
H12A H 0.5502 0.2861 0.2656 0.047 Uiso 1 1 calc R U . . .
H12B H 0.4519 0.2361 0.3238 0.047 Uiso 1 1 calc R U . . .
C13 C 0.6333(6) 0.1969(4) 0.4031(5) 0.0377(12) Uani 1 1 d . . . . .
C14 C 0.7510(7) 0.2038(4) 0.3918(7) 0.0472(15) Uani 1 1 d . . . . .
H14 H 0.7704 0.2506 0.3426 0.057 Uiso 1 1 calc R U . . .
C15 C 0.8443(7) 0.1419(6) 0.4528(7) 0.0584(19) Uani 1 1 d . . . . .
H15 H 0.9274 0.1482 0.4480 0.070 Uiso 1 1 calc R U . . .
C16 C 0.8120(9) 0.0715(6) 0.5202(7) 0.068(2) Uani 1 1 d . . . . .
H16 H 0.8729 0.0277 0.5588 0.082 Uiso 1 1 calc R U . . .
C17 C 0.6942(10) 0.0647(6) 0.5315(8) 0.074(3) Uani 1 1 d . . . . .
H17 H 0.6739 0.0171 0.5792 0.089 Uiso 1 1 calc R U . . .
C18 C 0.6034(8) 0.1278(5) 0.4730(7) 0.0556(17) Uani 1 1 d . . . . .
H18 H 0.5213 0.1233 0.4812 0.067 Uiso 1 1 calc R U . . .
Au Au 0.27913(2) 0.30252(2) 0.48495(2) 0.03086(8) Uani 1 1 d . . . . .
Br Br 0.20570(8) 0.17920(5) 0.57988(7) 0.05853(19) Uani 1 1 d . . . . .
N1 N 0.2948(4) 0.4852(3) 0.3618(4) 0.0290(8) Uani 1 1 d . . . . .
N2 N 0.4571(4) 0.4058(3) 0.3845(4) 0.0304(9) Uani 1 1 d . . . . .
O O 0.5472(3) 0.3399(3) 0.4279(3) 0.0337(8) Uani 1 1 d . . . . .

loop_
_atom_site_aniso_label
_atom_site_aniso_U_11
_atom_site_aniso_U_22
_atom_site_aniso_U_33
_atom_site_aniso_U_23
_atom_site_aniso_U_13
_atom_site_aniso_U_12
C1 0.028(2) 0.028(2) 0.031(2) -0.0013(19) 0.0122(19) 0.0026(18)
C2 0.029(2) 0.031(2) 0.032(2) 0.004(2) 0.008(2) 0.0036(19)
C3 0.035(3) 0.034(3) 0.041(3) 0.001(2) 0.007(2) -0.001(2)
C4 0.032(3) 0.055(4) 0.047(3) 0.007(3) 0.005(3) -0.006(3)
C5 0.031(3) 0.051(4) 0.052(3) 0.015(3) 0.016(3) 0.009(2)
C6 0.039(3) 0.036(3) 0.045(3) 0.002(2) 0.014(2) 0.007(2)
C7 0.035(3) 0.035(3) 0.037(3) 0.002(2) 0.010(2) 0.003(2)
C8 0.035(3) 0.034(3) 0.027(2) 0.001(2) 0.009(2) -0.003(2)
C9 0.032(2) 0.034(3) 0.028(2) -0.002(2) 0.010(2) -0.002(2)
C10 0.036(3) 0.048(3) 0.040(3) -0.002(2) 0.017(2) -0.003(2)
C11 0.047(3) 0.038(3) 0.042(3) 0.008(2) 0.017(3) 0.001(2)
C12 0.042(3) 0.039(3) 0.035(3) -0.008(2) 0.008(2) 0.005(2)
C13 0.046(3) 0.031(3) 0.037(3) -0.006(2) 0.012(2) 0.003(2)
C14 0.046(3) 0.045(4) 0.050(4) -0.006(3) 0.013(3) 0.007(3)
C15 0.051(4) 0.064(5) 0.056(4) -0.017(4) 0.008(3) 0.021(3)
C16 0.092(6) 0.059(5) 0.045(4) -0.001(3) 0.007(4) 0.039(4)
C17 0.114(8) 0.049(4) 0.060(5) 0.015(4) 0.024(5) 0.015(5)
C18 0.070(5) 0.048(4) 0.054(4) 0.003(3) 0.026(4) 0.004(3)
Au 0.03491(13) 0.02679(12) 0.03278(12) 0.00046(7) 0.01246(8) 0.00217(7)
Br 0.0746(5) 0.0467(4) 0.0608(4) 0.0085(3) 0.0296(4) -0.0009(3)
N1 0.029(2) 0.030(2) 0.029(2) 0.0014(16) 0.0096(17) 0.0017(16)
N2 0.028(2) 0.031(2) 0.033(2) -0.0013(17) 0.0089(17) 0.0036(17)
O 0.0314(18) 0.0324(19) 0.0358(19) -0.0055(16) 0.0068(15) 0.0058(15)

loop_
_atom_type_symbol
_atom_type_description
_atom_type_scat_dispersion_real
_atom_type_scat_dispersion_imag
_atom_type_scat_source
C C 0.0033 0.0016 'International Tables Vol C Tables 4.2.6.8 and 6.1.1.4'
H H 0.0000 0.0000 'International Tables Vol C Tables 4.2.6.8 and 6.1.1.4'
Au Au -2.0133 8.8022 'International Tables Vol C Tables 4.2.6.8 and 6.1.1.4'
Br Br -0.2901 2.4595 'International Tables Vol C Tables 4.2.6.8 and 6.1.1.4'
N N 0.0061 0.0033 'International Tables Vol C Tables 4.2.6.8 and 6.1.1.4'
O O 0.0106 0.0060 'International Tables Vol C Tables 4.2.6.8 and 6.1.1.4'

loop_
_geom_angle_atom_site_label_1
_geom_angle_atom_site_label_2
_geom_angle_atom_site_label_3
_geom_angle
_geom_angle_site_symmetry_1
_geom_angle_site_symmetry_3
_geom_angle_publ_flag
N2 C1 N1 102.7(4) . . ?
N2 C1 Au 126.0(4) . . ?
N1 C1 Au 131.3(4) . . ?
C7 C2 C3 121.0(5) . . ?
C7 C2 N1 119.7(5) . . ?
C3 C2 N1 119.2(5) . . ?
C4 C3 C2 118.7(6) . . ?
C5 C4 C3 119.9(6) . . ?
C4 C5 C6 121.2(6) . . ?
C5 C6 C7 119.8(6) . . ?
C6 C7 C2 119.3(5) . . ?
C9 C8 N1 106.2(5) . . ?
C9 C8 C11 129.3(5) . . ?
N1 C8 C11 124.5(5) . . ?
C8 C9 N2 105.1(4) . . ?
C8 C9 C10 132.5(5) . . ?
N2 C9 C10 122.4(5) . . ?
O C12 C13 104.8(4) . . ?
C14 C13 C18 120.2(6) . . ?
C14 C13 C12 120.5(6) . . ?
C18 C13 C12 119.3(6) . . ?
C13 C14 C15 120.5(7) . . ?
C16 C15 C14 118.5(7) . . ?
C17 C16 C15 120.9(7) . . ?
C16 C17 C18 120.0(8) . . ?
C13 C18 C17 119.9(8) . . ?
C1 Au Br 178.34(14) . . ?
C1 N1 C8 112.1(4) . . ?
C1 N1 C2 123.1(4) . . ?
C8 N1 C2 124.8(4) . . ?
C1 N2 O 122.7(4) . . ?
C1 N2 C9 113.9(4) . . ?
O N2 C9 122.6(4) . . ?
N2 O C12 110.9(4) . . ?

loop_
_geom_bond_atom_site_label_1
_geom_bond_atom_site_label_2
_geom_bond_distance
_geom_bond_site_symmetry_2
_geom_bond_publ_flag
C1 N2 1.345(6) . ?
C1 N1 1.354(6) . ?
C1 Au 1.975(5) . ?
C2 C7 1.383(8) . ?
C2 C3 1.393(8) . ?
C2 N1 1.442(6) . ?
C3 C4 1.389(9) . ?
C4 C5 1.374(10) . ?
C5 C6 1.373(9) . ?
C6 C7 1.383(8) . ?
C8 C9 1.356(8) . ?
C8 N1 1.400(7) . ?
C8 C11 1.485(8) . ?
C9 N2 1.385(7) . ?
C9 C10 1.489(7) . ?
C12 O 1.465(7) . ?
C12 C13 1.493(8) . ?
C13 C14 1.361(10) . ?
C13 C18 1.387(9) . ?
C14 C15 1.412(10) . ?
C15 C16 1.393(13) . ?
C16 C17 1.362(14) . ?
C17 C18 1.398(11) . ?
Au Br 2.3644(9) . ?
N2 O 1.381(5) . ?
